data_3000566
loop_
_publ_author_name
'Matveeva, A.N.'
'Terentjev, K. Yu.'
'Orlova, V.'
'Bykov, A.A.'

_publ_section_title
;
 JahnTeller effect in bilayer La1.4Sr1.6Mn0.9Co0.1O7
;
_journal_name_full 'To be published in Russian Journal of Physical Chemistry B: Focus on Physics'
_chemical_formula_sum 'Co0.1 La1.4 Mn0.9 O7 Sr1.6'
_chemical_name_mineral 'La1.4 Sr1.6 Mn0.9 Co0.1 O7'
_chemical_name_systematic '(La1.4 Sr1.6) ((Mn0.9 Co0.1)2 O7)'
_space_group_name_Hall '-I 4 2'
_space_group_name_H-M_alt 'I 4/m m m'
_cell_angle_alpha 90
_cell_angle_beta 90
_cell_angle_gamma 90
_cell_length_a 3.86389(11)
_cell_length_b 3.86389(11)
_cell_length_c 20.3620(7)
_cell_volume 303.997(16)
_cod_database_code 3000566
_cod_hold_until_date 2025-03-17
_cod_depositor_requested_release_date 2025-03-17

loop_
_atom_site_label
_atom_site_fract_x
_atom_site_fract_y
_atom_site_fract_z
? ? ? ?
